data_2211565
loop_
_publ_author_name
'Cai, Jiwen'
'Liu, Peng-De'
'Ng, Seik Weng'

_publ_section_title
;
 Bis[(4-acetamidophenoxy-2-hydroxypropyl)isopropylammonium] succinate
 dihydrate
;
_journal_coeditor_code OM2054
_journal_issue 12
_journal_name_full 'Acta Crystallographica Section E'
_journal_page_first o5532
_journal_page_last o5533
_journal_paper_doi 10.1107/S1600536806040347
_journal_volume 62
_journal_year 2006
_chemical_formula_iupac '2C14 H23 N2 O3 +, C4 H4 O4 2-, 2H2 O'
_chemical_formula_moiety '2C14 H23 N2 O3 +, C4 H4 O4 2-, 2H2 O'
_chemical_formula_sum 'C32 H54 N4 O12'
_chemical_formula_weight 686.79
_chemical_name_systematic
;Bis[(4-acetamidophenoxy-2-hydroxylpropyl)isopropylammonium] succinate
 dihydrate
;
_space_group_IT_number 14
_symmetry_cell_setting monoclinic
_symmetry_space_group_name_Hall '-P 2ybc'
_symmetry_space_group_name_H-M 'P 1 21/c 1'
_atom_sites_solution_hydrogens geom
_atom_sites_solution_primary direct
_atom_sites_solution_secondary difmap
_audit_creation_method SHELXL-97
_cell_angle_alpha 90.00
_cell_angle_beta 106.682(3)
_cell_angle_gamma 90.00
_cell_formula_units_Z 2
_cell_length_a 11.677(2)
_cell_length_b 9.3770(10)
_cell_length_c 17.225(2)
_cell_measurement_reflns_used 780
_cell_measurement_temperature 295(2)
_cell_measurement_theta_max 27.6
_cell_measurement_theta_min 2.8
_cell_volume 1806.7(4)
_computing_cell_refinement 'SAINT (Bruker, 1998)'
_computing_data_collection 'SMART (Bruker, 1998)'
_computing_data_reduction SAINT
_computing_molecular_graphics 'X-Seed (Barbour, 2001)'
_computing_publication_material SHELXL97
_computing_structure_refinement 'SHELXL97 (Sheldrick, 1997)'
_computing_structure_solution 'SHELXS97 (Sheldrick, 1997)'
_diffrn_ambient_temperature 295(2)
_diffrn_measured_fraction_theta_full 0.99
_diffrn_measured_fraction_theta_max 0.99
_diffrn_measurement_device_type 'Bruker SMART 1K area-detector diffractometer'
_diffrn_measurement_method '\f and \w scans'
_diffrn_radiation_monochromator graphite
_diffrn_radiation_source 'fine-focus sealed tube'
_diffrn_radiation_type MoK\a
_diffrn_radiation_wavelength 0.71073
_diffrn_reflns_av_R_equivalents 0.028
_diffrn_reflns_av_sigmaI/netI 0.037
_diffrn_reflns_limit_h_max 12
_diffrn_reflns_limit_h_min -15
_diffrn_reflns_limit_k_max 11
_diffrn_reflns_limit_k_min -12
_diffrn_reflns_limit_l_max 22
_diffrn_reflns_limit_l_min -22
_diffrn_reflns_number 11319
_diffrn_reflns_theta_full 27.5
_diffrn_reflns_theta_max 27.5
_diffrn_reflns_theta_min 2.5
_diffrn_standards_number 0
_exptl_absorpt_coefficient_mu 0.096
_exptl_absorpt_correction_type none
_exptl_crystal_colour Colorless
_exptl_crystal_density_diffrn 1.263
_exptl_crystal_density_method 'not measured'
_exptl_crystal_description Block
_exptl_crystal_F_000 740
_exptl_crystal_size_max 0.50
_exptl_crystal_size_mid 0.20
_exptl_crystal_size_min 0.16
_refine_diff_density_max 0.22
_refine_diff_density_min -0.14
_refine_ls_extinction_method none
_refine_ls_goodness_of_fit_ref 1.038
_refine_ls_hydrogen_treatment mixed
_refine_ls_matrix_type full
_refine_ls_number_parameters 245
_refine_ls_number_reflns 4126
_refine_ls_number_restraints 7
_refine_ls_restrained_S_all 1.039
_refine_ls_R_factor_all 0.0858
_refine_ls_R_factor_gt 0.0449
_refine_ls_shift/su_max 0.000
_refine_ls_shift/su_mean 0.000
_refine_ls_structure_factor_coef Fsqd
_refine_ls_weighting_details 'calc w=1/[\s^2^(Fo^2^)+(0.0582P)^2^+0.1974P] where P=(Fo^2^+2Fc^2^)/3'
_refine_ls_weighting_scheme calc
_refine_ls_wR_factor_gt 0.1074
_refine_ls_wR_factor_ref 0.1259
_reflns_number_gt 2498
_reflns_number_total 4126
_reflns_threshold_expression I>2\s(I)
_cod_data_source_file om2054.cif
_cod_data_source_block I
_cod_depositor_comments
;
The following automatic conversions were performed:
'_exptl_absorpt_correction_type' value 'None' changed to 'none' according
to '/home/saulius/struct/CIF-dictionaries/cif_core.dic' dictionary named
'cif_core.dic' version 2.4.1 from 2010-06-29.

Automatic conversion script
Id: cif_fix_enum 1527 2010-12-29 10:47:43Z saulius 

The following automatic conversions were performed:

'_exptl_absorpt_correction_type' value 'None' changed to 'none'
according to /home/saulius/struct/CIF-dictionaries/cif_core.dic
dictionary named 'cif_core.dic' version 2.4.1 from 2010-06-29.

Automatic conversion script
Id: cif_fix_values 1715 2011-07-08 13:25:40Z adriana 
;
_cod_original_cell_volume 1806.6(4)
_cod_original_sg_symbol_H-M 'P 21/c'
_cod_database_code 2211565
_cod_database_fobs_code 2211565

loop_
_symmetry_equiv_pos_as_xyz
'x, y, z'
'-x, y+1/2, -z+1/2'
'-x, -y, -z'
'x, -y-1/2, z-1/2'

loop_
_atom_site_type_symbol
_atom_site_label
_atom_site_fract_x
_atom_site_fract_y
_atom_site_fract_z
_atom_site_U_iso_or_equiv
_atom_site_adp_type
_atom_site_calc_flag
_atom_site_refinement_flags
_atom_site_occupancy
O O1 0.58609(15) 1.21190(15) 0.73748(10) 0.0717(5) Uani d . 1
O O2 0.89722(11) 0.76264(14) 0.57228(8) 0.0542(4) Uani d . 1
O O3 1.06272(10) 0.66009(14) 0.49992(7) 0.0426(3) Uani d D 1
H H3O 1.1249(13) 0.637(2) 0.4846(12) 0.065(6) Uiso d D 1
O O4 0.75356(11) 1.39729(13) 0.55153(7) 0.0456(3) Uani d . 1
O O5 0.65756(11) 1.47625(17) 0.43012(7) 0.0607(4) Uani d . 1
O O6 0.78218(17) 1.3904(2) 0.72321(11) 0.0821(5) Uani d D 1
H H6a 0.731(2) 1.331(2) 0.7286(18) 0.111(12) Uiso d D 1
H H6B 0.774(3) 1.400(3) 0.6725(7) 0.105(10) Uiso d D 1
N N1 0.51664(16) 1.00386(19) 0.76707(10) 0.0491(4) Uani d D 1
H H1c 0.4809(18) 0.9254(15) 0.7524(13) 0.066(7) Uiso d D 1
H H1D 0.5464(18) 1.018(2) 0.8178(6) 0.067(7) Uiso d D 1
N N2 1.14239(13) 0.45027(17) 0.61397(9) 0.0391(4) Uani d D 1
H H2C 1.0896(14) 0.4157(19) 0.5721(8) 0.051(6) Uiso d D 1
H H2D 1.2063(11) 0.4729(18) 0.5990(10) 0.041(5) Uiso d D 1
C C1 0.53720(17) 1.0965(2) 0.71532(11) 0.0437(4) Uani d . 1
C C2 0.50215(18) 1.0524(2) 0.62752(11) 0.0531(5) Uani d . 1
H H2A 0.4796 1.1358 0.5932 0.064 Uiso calc R 1
H H2B 0.4340 0.9886 0.6164 0.064 Uiso calc R 1
C C3 0.60692(16) 0.97788(19) 0.60926(10) 0.0416(4) Uani d . 1
C C4 0.61705(17) 0.8316(2) 0.61357(11) 0.0468(5) Uani d . 1
H H4 0.5566 0.7779 0.6245 0.056 Uiso calc R 1
C C5 0.71535(16) 0.7635(2) 0.60188(12) 0.0483(5) Uani d . 1
H H5 0.7210 0.6646 0.6054 0.058 Uiso calc R 1
C C6 0.80487(16) 0.84124(19) 0.58509(11) 0.0414(4) Uani d . 1
C C7 0.79685(19) 0.9879(2) 0.58056(13) 0.0547(5) Uani d . 1
H H7 0.8575 1.0415 0.5697 0.066 Uiso calc R 1
C C8 0.69688(19) 1.0544(2) 0.59247(12) 0.0550(5) Uani d . 1
H H8 0.6909 1.1533 0.5889 0.066 Uiso calc R 1
C C9 1.01344(15) 0.8242(2) 0.59055(11) 0.0444(4) Uani d . 1
H H9A 1.0372 0.8615 0.6454 0.053 Uiso calc R 1
H H9B 1.0146 0.9014 0.5533 0.053 Uiso calc R 1
C C10 1.09645(15) 0.7061(2) 0.58174(10) 0.0419(4) Uani d . 1
H H10 1.1782 0.7435 0.5955 0.050 Uiso calc R 1
C C11 1.09255(18) 0.5833(2) 0.63835(11) 0.0479(5) Uani d . 1
H H11A 1.1380 0.6086 0.6931 0.058 Uiso calc R 1
H H11B 1.0104 0.5668 0.6381 0.058 Uiso calc R 1
C C12 1.17350(16) 0.3349(2) 0.67751(11) 0.0454(5) Uani d . 1
H H12 1.2308 0.3738 0.7261 0.055 Uiso calc R 1
C C13 1.06418(18) 0.2854(3) 0.69984(13) 0.0620(6) Uani d . 1
H H13A 1.0867 0.2134 0.7411 0.093 Uiso calc R 1
H H13B 1.0073 0.2465 0.6528 0.093 Uiso calc R 1
H H13C 1.0290 0.3646 0.7199 0.093 Uiso calc R 1
C C14 1.2327(2) 0.2152(3) 0.64573(16) 0.0761(7) Uani d . 1
H H14A 1.2538 0.1408 0.6856 0.114 Uiso calc R 1
H H14B 1.3035 0.2500 0.6344 0.114 Uiso calc R 1
H H14C 1.1786 0.1783 0.5969 0.114 Uiso calc R 1
C C15 0.54743(14) 1.45125(18) 0.52570(10) 0.0370(4) Uani d . 1
H H15A 0.5139 1.3563 0.5242 0.044 Uiso calc R 1
H H15B 0.5678 1.4842 0.5814 0.044 Uiso calc R 1
C C16 0.66113(15) 1.44139(17) 0.50039(10) 0.0338(4) Uani d . 1

loop_
_atom_site_aniso_label
_atom_site_aniso_U_11
_atom_site_aniso_U_22
_atom_site_aniso_U_33
_atom_site_aniso_U_12
_atom_site_aniso_U_13
_atom_site_aniso_U_23
O1 0.0906(12) 0.0457(8) 0.0963(12) -0.0088(8) 0.0548(10) -0.0083(8)
O2 0.0338(7) 0.0494(8) 0.0813(10) 0.0034(6) 0.0195(7) -0.0200(7)
O3 0.0288(7) 0.0648(8) 0.0364(7) 0.0074(6) 0.0127(5) -0.0031(6)
O4 0.0317(7) 0.0642(8) 0.0436(7) 0.0123(6) 0.0151(6) 0.0088(6)
O5 0.0335(7) 0.1165(12) 0.0370(7) 0.0126(8) 0.0180(6) 0.0169(7)
O6 0.0634(11) 0.1238(16) 0.0567(11) -0.0125(11) 0.0135(9) -0.0046(11)
N1 0.0545(11) 0.0511(10) 0.0434(10) -0.0065(9) 0.0166(9) -0.0018(8)
N2 0.0263(8) 0.0577(9) 0.0352(8) 0.0086(7) 0.0120(7) 0.0041(7)
C1 0.0404(10) 0.0433(10) 0.0547(11) 0.0120(9) 0.0251(9) 0.0025(9)
C2 0.0479(12) 0.0686(13) 0.0461(11) 0.0241(10) 0.0186(9) 0.0093(10)
C3 0.0396(10) 0.0521(11) 0.0339(9) 0.0139(9) 0.0115(8) 0.0024(8)
C4 0.0395(11) 0.0496(11) 0.0534(12) -0.0014(9) 0.0164(9) -0.0095(9)
C5 0.0433(11) 0.0384(10) 0.0627(12) 0.0009(9) 0.0146(9) -0.0102(9)
C6 0.0360(10) 0.0440(10) 0.0438(10) 0.0081(8) 0.0107(8) -0.0095(8)
C7 0.0543(13) 0.0474(11) 0.0747(14) 0.0006(10) 0.0385(11) 0.0021(10)
C8 0.0670(14) 0.0406(10) 0.0690(14) 0.0148(10) 0.0382(12) 0.0078(9)
C9 0.0362(10) 0.0491(11) 0.0500(11) -0.0032(8) 0.0161(8) -0.0085(9)
C10 0.0304(9) 0.0570(11) 0.0391(10) 0.0029(8) 0.0113(8) -0.0041(8)
C11 0.0471(11) 0.0607(12) 0.0405(10) 0.0123(9) 0.0199(9) -0.0009(9)
C12 0.0333(10) 0.0622(12) 0.0384(10) 0.0077(9) 0.0065(8) 0.0126(9)
C13 0.0510(13) 0.0859(16) 0.0515(12) -0.0017(12) 0.0184(10) 0.0184(11)
C14 0.0791(17) 0.0716(15) 0.0856(17) 0.0329(14) 0.0366(14) 0.0300(13)
C15 0.0272(9) 0.0487(10) 0.0392(9) 0.0009(8) 0.0164(7) 0.0049(8)
C16 0.0291(9) 0.0394(9) 0.0353(9) 0.0005(7) 0.0130(7) -0.0006(7)

loop_
_atom_type_symbol
_atom_type_description
_atom_type_scat_dispersion_real
_atom_type_scat_dispersion_imag
_atom_type_scat_source
C C 0.0033 0.0016 'International Tables Vol C Tables 4.2.6.8 and 6.1.1.4'
H H 0.0000 0.0000 'International Tables Vol C Tables 4.2.6.8 and 6.1.1.4'
N N 0.0061 0.0033 'International Tables Vol C Tables 4.2.6.8 and 6.1.1.4'
O O 0.0106 0.0060 'International Tables Vol C Tables 4.2.6.8 and 6.1.1.4'

loop_
_geom_angle_atom_site_label_1
_geom_angle_atom_site_label_2
_geom_angle_atom_site_label_3
_geom_angle_site_symmetry_1
_geom_angle
_geom_angle_publ_flag
C6 O2 C9 . 119.25(14) no
C10 O3 H3O . 111.1(14) no
H6a O6 H6b . 108(3) no
C1 N1 H1C . 122.8(15) no
C1 N1 H1D . 119.4(15) no
H1C N1 H1D . 117(2) no
C11 N2 C12 . 115.42(13) no
C11 N2 H2C . 107.9(13) no
C12 N2 H2C . 107.5(13) no
C11 N2 H2D . 108.2(12) no
C12 N2 H2D . 109.7(11) no
H2C N2 H2D . 107.9(17) no
O1 C1 N1 . 121.91(19) no
O1 C1 C2 . 121.36(18) no
N1 C1 C2 . 116.68(18) no
C1 C2 C3 . 109.35(15) no
C1 C2 H2A . 109.8 no
C3 C2 H2A . 109.8 no
C1 C2 H2B . 109.8 no
C3 C2 H2B . 109.8 no
H2A C2 H2B . 108.3 no
C8 C3 C4 . 118.31(16) no
C8 C3 C2 . 120.98(17) no
C4 C3 C2 . 120.62(17) no
C5 C4 C3 . 121.07(18) no
C5 C4 H4 . 119.5 no
C3 C4 H4 . 119.5 no
C6 C5 C4 . 120.11(17) no
C6 C5 H5 . 119.9 no
C4 C5 H5 . 119.9 no
O2 C6 C5 . 115.41(16) no
O2 C6 C7 . 124.68(17) no
C5 C6 C7 . 119.90(16) no
C6 C7 C8 . 119.07(18) no
C6 C7 H7 . 120.5 no
C8 C7 H7 . 120.5 no
C3 C8 C7 . 121.54(18) no
C3 C8 H8 . 119.2 no
C7 C8 H8 . 119.2 no
O2 C9 C10 . 106.23(14) no
O2 C9 H9A . 110.5 no
C10 C9 H9A . 110.5 no
O2 C9 H9B . 110.5 no
C10 C9 H9B . 110.5 no
H9A C9 H9B . 108.7 no
O3 C10 C9 . 108.70(14) no
O3 C10 C11 . 110.89(15) no
C9 C10 C11 . 110.71(14) no
O3 C10 H10 . 108.8 no
C9 C10 H10 . 108.8 no
C11 C10 H10 . 108.8 no
N2 C11 C10 . 111.63(13) no
N2 C11 H11A . 109.3 no
C10 C11 H11A . 109.3 no
N2 C11 H11B . 109.3 no
C10 C11 H11B . 109.3 no
H11A C11 H11B . 108.0 no
C14 C12 C13 . 111.97(18) no
C14 C12 N2 . 108.18(15) no
C13 C12 N2 . 111.17(14) no
C14 C12 H12 . 108.5 no
C13 C12 H12 . 108.5 no
N2 C12 H12 . 108.5 no
C12 C13 H13A . 109.5 no
C12 C13 H13B . 109.5 no
H13A C13 H13B . 109.5 no
C12 C13 H13C . 109.5 no
H13A C13 H13C . 109.5 no
H13B C13 H13C . 109.5 no
C12 C14 H14A . 109.5 no
C12 C14 H14B . 109.5 no
H14A C14 H14B . 109.5 no
C12 C14 H14C . 109.5 no
H14A C14 H14C . 109.5 no
H14B C14 H14C . 109.5 no
C15 C15 C16 3_686 115.09(16) no
C15 C15 H15A 3_686 108.5 no
C16 C15 H15A . 108.5 no
C15 C15 H15B 3_686 108.5 no
C16 C15 H15B . 108.5 no
H15A C15 H15B . 107.5 no
O5 C16 O4 . 123.60(15) no
O5 C16 C15 . 118.50(15) no
O4 C16 C15 . 117.89(14) no

loop_
_geom_bond_atom_site_label_1
_geom_bond_atom_site_label_2
_geom_bond_site_symmetry_2
_geom_bond_distance
_geom_bond_publ_flag
O1 C1 . 1.232(2) no
O2 C6 . 1.375(2) no
O2 C9 . 1.424(2) no
O3 C10 . 1.418(2) no
O3 H3O . 0.867(9) no
O4 C16 . 1.251(2) no
O5 C16 . 1.2430(19) no
O6 H6a . 0.847(10) no
O6 H6B . 0.854(10) no
N1 C1 . 1.315(2) no
N1 H1c . 0.853(9) no
N1 H1D . 0.848(10) no
N2 C11 . 1.487(2) no
N2 C12 . 1.507(2) no
N2 H2C . 0.866(9) no
N2 H2D . 0.883(9) no
C1 C2 . 1.507(3) no
C2 C3 . 1.518(2) no
C2 H2A . 0.9700 no
C2 H2B . 0.9700 no
C3 C8 . 1.370(3) no
C3 C4 . 1.377(3) no
C4 C5 . 1.378(2) no
C4 H4 . 0.9300 no
C5 C6 . 1.372(2) no
C5 H5 . 0.9300 no
C6 C7 . 1.379(3) no
C7 C8 . 1.390(3) no
C7 H7 . 0.9300 no
C8 H8 . 0.9300 no
C9 C10 . 1.508(2) no
C9 H9A . 0.9700 no
C9 H9B . 0.9700 no
C10 C11 . 1.518(3) no
C10 H10 . 0.9800 no
C11 H11A . 0.9700 no
C11 H11B . 0.9700 no
C12 C14 . 1.501(3) no
C12 C13 . 1.509(2) no
C12 H12 . 0.9800 no
C13 H13A . 0.9600 no
C13 H13B . 0.9600 no
C13 H13C . 0.9600 no
C14 H14A . 0.9600 no
C14 H14B . 0.9600 no
C14 H14C . 0.9600 no
C15 C15 3_686 1.511(3) no
C15 C16 . 1.514(2) no
C15 H15A . 0.9700 no
C15 H15B . 0.9700 no

loop_
_geom_hbond_atom_site_label_D
_geom_hbond_atom_site_label_H
_geom_hbond_atom_site_label_A
_geom_hbond_site_symmetry_A
_geom_hbond_distance_DH
_geom_hbond_distance_HA
_geom_hbond_distance_DA
_geom_hbond_angle_DHA
_geom_hbond_publ_flag
O6 H6A O1 . 0.850(10) 2.060(10) 2.903(2) 171(3) yes
O6 H6B O4 . 0.850(10) 2.030(10) 2.880(2) 173(3) yes
O3 H3O O4 3_776 0.870(10) 1.740(10) 2.602(2) 176(2) yes
N1 H1C O1 2_646 0.850(10) 2.170(10) 2.981(2) 159(2) yes
N1 H1D O5 4_586 0.850(10) 2.000(10) 2.824(2) 163(2) yes
N2 H2C O3 3_766 0.870(10) 1.990(10) 2.821(2) 162(2) yes
N2 H2D O5 3_776 0.880(10) 1.860(10) 2.743(2) 179(2) yes

loop_
_geom_torsion_atom_site_label_1
_geom_torsion_atom_site_label_2
_geom_torsion_atom_site_label_3
_geom_torsion_atom_site_label_4
_geom_torsion_site_symmetry_1
_geom_torsion
_geom_torsion_publ_flag
O1 C1 C2 C3 . 87.6(2) no
N1 C1 C2 C3 . -90.1(2) no
C1 C2 C3 C8 . -82.5(2) no
C1 C2 C3 C4 . 94.0(2) no
C8 C3 C4 C5 . 0.4(3) no
C2 C3 C4 C5 . -176.08(17) no
C3 C4 C5 C6 . -0.5(3) no
C9 O2 C6 C5 . -151.80(16) no
C9 O2 C6 C7 . 29.5(3) no
C4 C5 C6 O2 . -178.27(16) no
C4 C5 C6 C7 . 0.5(3) no
O2 C6 C7 C8 . 178.09(18) no
C5 C6 C7 C8 . -0.6(3) no
C4 C3 C8 C7 . -0.5(3) no
C2 C3 C8 C7 . 176.00(19) no
C6 C7 C8 C3 . 0.6(3) no
C6 O2 C9 C10 . 171.99(15) no
O2 C9 C10 O3 . 63.35(18) no
O2 C9 C10 C11 . -58.69(19) no
C12 N2 C11 C10 . 164.04(15) no
O3 C10 C11 N2 . 41.7(2) no
C9 C10 C11 N2 . 162.47(15) no
C11 N2 C12 C14 . -174.78(18) no
C11 N2 C12 C13 . 61.9(2) no
C15 C15 C16 O5 3_686 -20.4(3) no
C15 C15 C16 O4 3_686 160.17(19) no
